data_4028994
loop_
_publ_author_name
'Azuma, Takumi'
'Kobayashi, Yusuke'
'Sakata, Ken'
'Sasamori, Takahiro'
'Tokitoh, Norihiro'
'Takemoto, Yoshiji'

_publ_section_title
;
 Synthesis and characterization of binary-complex models of ureas and
 1,3-dicarbonyl compounds: deeper insights into reaction mechanisms using
 snap-shot structural analysis.
;
_journal_issue 4
_journal_name_full 'The Journal of organic chemistry'
_journal_page_first 1805
_journal_page_last 1817
_journal_paper_doi 10.1021/jo4028775
_journal_volume 79
_journal_year 2014
_chemical_absolute_configuration rm
_chemical_formula_moiety 'C32 H33 N3 O3'
_chemical_formula_sum 'C32 H33 N3 O3'
_chemical_formula_weight 507.61
_chemical_name_systematic
; 
 ? 
;
_space_group_IT_number 19
_symmetry_cell_setting orthorhombic
_symmetry_Int_Tables_number 19
_symmetry_space_group_name_Hall 'P 2ac 2ab'
_symmetry_space_group_name_H-M 'P 21 21 21'
_atom_sites_solution_hydrogens geom
_atom_sites_solution_primary direct
_atom_sites_solution_secondary difmap
_audit_creation_method SHELXL-97
_cell_angle_alpha 90.00
_cell_angle_beta 90.00
_cell_angle_gamma 90.00
_cell_formula_units_Z 4
_cell_length_a 9.60080(10)
_cell_length_b 12.0613(2)
_cell_length_c 22.8444(3)
_cell_measurement_temperature 103(2)
_cell_volume 2645.34(6)
_computing_cell_refinement HKL2000
_computing_data_collection CrystalClear
_computing_data_reduction HKL2000
_computing_molecular_graphics 'Yadokari-XG 2011 (Wakita Nemoto et al., 2011)'
_computing_publication_material 'Yadokari-XG 2011 (Wakita,Nemoto et al., 2011)'
_computing_structure_refinement 'SHELXL-97 (Sheldrick, 1997)'
_computing_structure_solution SIR2004
_diffrn_ambient_temperature 103(2)
_diffrn_detector_area_resol_mean 28.5714
_diffrn_measured_fraction_theta_full 0.994
_diffrn_measured_fraction_theta_max 0.994
_diffrn_measurement_device_type 'Rigaku VariMax Saturn'
_diffrn_measurement_method \w
_diffrn_radiation_monochromator Confocal
_diffrn_radiation_source 'rotating-anode X-ray tube'
_diffrn_radiation_type MoK\a
_diffrn_radiation_wavelength 0.71075
_diffrn_reflns_av_R_equivalents 0.0371
_diffrn_reflns_av_sigmaI/netI 0.0248
_diffrn_reflns_limit_h_max 11
_diffrn_reflns_limit_h_min -11
_diffrn_reflns_limit_k_max 13
_diffrn_reflns_limit_k_min -14
_diffrn_reflns_limit_l_max 28
_diffrn_reflns_limit_l_min -28
_diffrn_reflns_number 24211
_diffrn_reflns_theta_full 26.00
_diffrn_reflns_theta_max 26.00
_diffrn_reflns_theta_min 2.46
_exptl_absorpt_coefficient_mu 0.082
_exptl_absorpt_correction_T_max 0.9975
_exptl_absorpt_correction_T_min 0.9918
_exptl_absorpt_correction_type multi-scan
_exptl_absorpt_process_details
;
 MULABS - Empirical Correction for Absorption Anisotropy.
 Blessing, R. H., Acta Cryst., A51, 33-38 (1995).
;
_exptl_crystal_colour yellow
_exptl_crystal_density_diffrn 1.275
_exptl_crystal_density_method 'not measured'
_exptl_crystal_description prism
_exptl_crystal_F_000 1080
_exptl_crystal_size_max 0.10
_exptl_crystal_size_mid 0.05
_exptl_crystal_size_min 0.03
_refine_diff_density_max 0.146
_refine_diff_density_min -0.130
_refine_diff_density_rms 0.028
_refine_ls_abs_structure_details 'Flack H D (1983), Acta Cryst. A39, 876-881'
_refine_ls_abs_structure_Flack 0.3(7)
_refine_ls_extinction_method none
_refine_ls_goodness_of_fit_ref 1.070
_refine_ls_hydrogen_treatment mixed
_refine_ls_matrix_type full
_refine_ls_number_parameters 357
_refine_ls_number_reflns 5148
_refine_ls_number_restraints 0
_refine_ls_restrained_S_all 1.070
_refine_ls_R_factor_all 0.0295
_refine_ls_R_factor_gt 0.0274
_refine_ls_shift/su_max 0.001
_refine_ls_shift/su_mean 0.000
_refine_ls_structure_factor_coef Fsqd
_refine_ls_weighting_details 'calc w=1/[\s^2^(Fo^2^)+(0.0279P)^2^+0.4653P] where P=(Fo^2^+2Fc^2^)/3'
_refine_ls_weighting_scheme calc
_refine_ls_wR_factor_gt 0.0651
_refine_ls_wR_factor_ref 0.0665
_reflns_number_gt 4930
_reflns_number_total 5148
_reflns_threshold_expression >2sigma(I)
_cod_data_source_file jo4028775_si_004.cif
_cod_data_source_block comp2
_cod_original_sg_symbol_Hall '    P 2ac 2ab  '
_cod_original_sg_symbol_H-M P212121
_cod_database_code 4028994

loop_
_symmetry_equiv_pos_as_xyz
'x, y, z'
'-x+1/2, -y, z+1/2'
'x+1/2, -y+1/2, -z'
'-x, y+1/2, -z+1/2'

loop_
_atom_site_label
_atom_site_type_symbol
_atom_site_fract_x
_atom_site_fract_y
_atom_site_fract_z
_atom_site_U_iso_or_equiv
_atom_site_adp_type
_atom_site_occupancy
_atom_site_symmetry_multiplicity
_atom_site_calc_flag
_atom_site_refinement_flags
N1 N -0.00199(12) 0.96203(10) 0.19246(5) 0.0257(2) Uani 1 1 d .
H1 H -0.0086(17) 1.0141(14) 0.1604(7) 0.040(4) Uiso 1 1 d .
C1 C -0.06777(17) 1.02199(14) 0.24241(6) 0.0378(3) Uani 1 1 d .
H2 H -0.1602 1.0485 0.2307 0.057 Uiso 1 1 calc R
H3 H -0.0094 1.0853 0.2535 0.057 Uiso 1 1 calc R
H4 H -0.0769 0.9716 0.2758 0.057 Uiso 1 1 calc R
C2 C -0.08994(16) 0.86620(13) 0.17384(7) 0.0366(3) Uani 1 1 d .
H5 H -0.1096 0.8190 0.2078 0.055 Uiso 1 1 calc R
H6 H -0.0402 0.8231 0.1441 0.055 Uiso 1 1 calc R
H7 H -0.1777 0.8937 0.1575 0.055 Uiso 1 1 calc R
C3 C 0.14847(14) 0.92910(11) 0.20215(6) 0.0252(3) Uani 1 1 d .
H8 H 0.1806 0.8906 0.1658 0.030 Uiso 1 1 calc R
C4 C 0.16821(17) 0.84797(12) 0.25291(6) 0.0352(3) Uani 1 1 d .
H9 H 0.1087 0.7819 0.2469 0.042 Uiso 1 1 calc R
H10 H 0.1404 0.8837 0.2901 0.042 Uiso 1 1 calc R
C5 C 0.32132(18) 0.81310(13) 0.25602(7) 0.0402(4) Uani 1 1 d .
H11 H 0.3351 0.7638 0.2902 0.048 Uiso 1 1 calc R
H12 H 0.3456 0.7708 0.2203 0.048 Uiso 1 1 calc R
C6 C 0.41773(17) 0.91264(13) 0.26135(7) 0.0407(4) Uani 1 1 d .
H13 H 0.5157 0.8872 0.2599 0.049 Uiso 1 1 calc R
H14 H 0.4023 0.9492 0.2996 0.049 Uiso 1 1 calc R
C7 C 0.39243(15) 0.99650(13) 0.21210(6) 0.0325(3) Uani 1 1 d .
H15 H 0.4516 1.0626 0.2185 0.039 Uiso 1 1 calc R
H16 H 0.4192 0.9630 0.1742 0.039 Uiso 1 1 calc R
C8 C 0.23968(14) 1.03161(11) 0.20979(5) 0.0247(3) Uani 1 1 d .
H17 H 0.2153 1.0672 0.2480 0.030 Uiso 1 1 calc R
N2 N 0.20904(11) 1.10989(9) 0.16321(5) 0.0217(2) Uani 1 1 d .
H18 H 0.1752(17) 1.0828(13) 0.1308(8) 0.033(4) Uiso 1 1 d .
C9 C 0.20918(13) 1.22051(11) 0.17286(5) 0.0216(3) Uani 1 1 d .
O1 O 0.26200(10) 1.26418(8) 0.21605(4) 0.0271(2) Uani 1 1 d .
N3 N 0.13944(11) 1.27927(9) 0.12923(5) 0.0228(2) Uani 1 1 d .
H19 H 0.0638(19) 1.2421(14) 0.1155(7) 0.039(4) Uiso 1 1 d .
C10 C 0.14703(13) 1.39428(10) 0.12220(5) 0.0213(3) Uani 1 1 d .
C11 C 0.26876(13) 1.45360(11) 0.13411(5) 0.0233(3) Uani 1 1 d .
H20 H 0.3488 1.4159 0.1483 0.028 Uiso 1 1 calc R
C12 C 0.27335(14) 1.56672(11) 0.12535(6) 0.0248(3) Uani 1 1 d .
H21 H 0.3561 1.6064 0.1343 0.030 Uiso 1 1 calc R
C13 C 0.15831(14) 1.62350(11) 0.10355(6) 0.0274(3) Uani 1 1 d .
H22 H 0.1629 1.7012 0.0972 0.033 Uiso 1 1 calc R
C14 C 0.03735(14) 1.56606(11) 0.09120(6) 0.0248(3) Uani 1 1 d .
H23 H -0.0410 1.6046 0.0760 0.030 Uiso 1 1 calc R
C15 C 0.02899(13) 1.45119(11) 0.10093(5) 0.0215(3) Uani 1 1 d .
C16 C -0.09614(13) 1.38990(10) 0.09014(5) 0.0206(3) Uani 1 1 d .
C17 C -0.19316(13) 1.32780(10) 0.08333(5) 0.0208(3) Uani 1 1 d .
C18 C -0.31080(13) 1.25734(11) 0.07264(5) 0.0204(3) Uani 1 1 d .
C19 C -0.44229(13) 1.30518(11) 0.06450(5) 0.0239(3) Uani 1 1 d .
H24 H -0.4523 1.3834 0.0666 0.029 Uiso 1 1 calc R
C20 C -0.55800(13) 1.23980(12) 0.05340(5) 0.0251(3) Uani 1 1 d .
H25 H -0.6467 1.2733 0.0482 0.030 Uiso 1 1 calc R
C21 C -0.54454(13) 1.12569(12) 0.04993(5) 0.0246(3) Uani 1 1 d .
H26 H -0.6242 1.0807 0.0434 0.030 Uiso 1 1 calc R
C22 C -0.41389(13) 1.07726(11) 0.05607(5) 0.0232(3) Uani 1 1 d .
H27 H -0.4047 0.9992 0.0522 0.028 Uiso 1 1 calc R
C23 C -0.29603(13) 1.14120(11) 0.06773(5) 0.0210(3) Uani 1 1 d .
C24 C -0.15726(13) 1.08592(10) 0.07604(5) 0.0211(3) Uani 1 1 d .
O2 O -0.08302(9) 1.11956(7) 0.11878(4) 0.02299(19) Uani 1 1 d .
C25 C -0.11998(13) 1.00124(11) 0.03724(5) 0.0230(3) Uani 1 1 d .
H28 H -0.1889 0.9759 0.0106 0.028 Uiso 1 1 calc R
C26 C 0.01342(13) 0.95026(11) 0.03482(5) 0.0220(3) Uani 1 1 d .
O3 O 0.11581(9) 0.96959(8) 0.06761(4) 0.0263(2) Uani 1 1 d .
C27 C 0.03320(13) 0.86798(11) -0.01401(5) 0.0224(3) Uani 1 1 d .
C28 C 0.14491(13) 0.88040(11) -0.05239(6) 0.0251(3) Uani 1 1 d .
H29 H 0.2115 0.9374 -0.0460 0.030 Uiso 1 1 calc R
C29 C 0.15906(14) 0.80949(12) -0.10009(6) 0.0293(3) Uani 1 1 d .
H30 H 0.2326 0.8206 -0.1273 0.035 Uiso 1 1 calc R
C30 C 0.06602(15) 0.72256(12) -0.10800(6) 0.0306(3) Uani 1 1 d .
H31 H 0.0771 0.6735 -0.1402 0.037 Uiso 1 1 calc R
C31 C -0.04322(14) 0.70730(11) -0.06888(6) 0.0278(3) Uani 1 1 d .
H32 H -0.1057 0.6469 -0.0736 0.033 Uiso 1 1 calc R
C32 C -0.06037(14) 0.78108(11) -0.02275(6) 0.0248(3) Uani 1 1 d .
H33 H -0.1369 0.7722 0.0032 0.030 Uiso 1 1 calc R

loop_
_atom_site_aniso_label
_atom_site_aniso_U_11
_atom_site_aniso_U_22
_atom_site_aniso_U_33
_atom_site_aniso_U_23
_atom_site_aniso_U_13
_atom_site_aniso_U_12
N1 0.0280(6) 0.0253(6) 0.0240(5) 0.0048(5) 0.0025(5) -0.0004(5)
C1 0.0421(8) 0.0426(9) 0.0285(7) 0.0048(6) 0.0095(7) 0.0106(7)
C2 0.0371(8) 0.0332(8) 0.0394(8) 0.0079(7) -0.0003(6) -0.0128(7)
C3 0.0295(7) 0.0244(7) 0.0218(6) 0.0006(5) -0.0013(5) 0.0050(6)
C4 0.0479(8) 0.0292(7) 0.0285(7) 0.0064(6) -0.0017(6) 0.0048(7)
C5 0.0565(10) 0.0321(8) 0.0321(7) 0.0013(6) -0.0113(7) 0.0176(7)
C6 0.0450(9) 0.0422(9) 0.0347(8) -0.0045(7) -0.0153(7) 0.0173(7)
C7 0.0306(7) 0.0329(8) 0.0339(7) -0.0037(6) -0.0100(6) 0.0074(6)
C8 0.0298(7) 0.0235(7) 0.0208(6) -0.0009(5) -0.0038(5) 0.0044(6)
N2 0.0234(5) 0.0216(6) 0.0201(5) -0.0011(4) -0.0023(4) 0.0017(4)
C9 0.0172(6) 0.0246(7) 0.0230(6) 0.0010(5) 0.0018(5) -0.0004(5)
O1 0.0305(5) 0.0253(5) 0.0254(5) -0.0028(4) -0.0048(4) -0.0012(4)
N3 0.0200(5) 0.0201(6) 0.0282(6) -0.0002(4) -0.0033(4) -0.0020(4)
C10 0.0229(6) 0.0218(6) 0.0193(6) -0.0017(5) 0.0034(5) -0.0004(5)
C11 0.0190(6) 0.0272(7) 0.0237(6) -0.0019(5) 0.0022(5) 0.0019(5)
C12 0.0222(6) 0.0258(7) 0.0265(6) -0.0036(5) 0.0030(5) -0.0060(5)
C13 0.0291(7) 0.0205(7) 0.0327(7) -0.0007(5) 0.0052(6) -0.0025(6)
C14 0.0232(6) 0.0235(7) 0.0279(6) 0.0013(5) 0.0006(5) 0.0024(5)
C15 0.0210(6) 0.0227(6) 0.0206(6) -0.0013(5) 0.0018(5) -0.0021(5)
C16 0.0214(6) 0.0190(6) 0.0216(6) 0.0010(5) 0.0002(5) 0.0032(5)
C17 0.0214(6) 0.0194(6) 0.0217(6) 0.0007(5) -0.0001(5) 0.0043(5)
C18 0.0196(6) 0.0247(6) 0.0169(5) 0.0001(5) 0.0001(5) -0.0018(5)
C19 0.0236(6) 0.0237(7) 0.0243(6) -0.0006(5) 0.0013(5) 0.0020(5)
C20 0.0193(6) 0.0323(7) 0.0237(6) -0.0002(5) 0.0005(5) 0.0019(5)
C21 0.0203(6) 0.0303(7) 0.0233(6) -0.0003(5) -0.0004(5) -0.0053(5)
C22 0.0244(6) 0.0219(6) 0.0233(6) 0.0002(5) 0.0008(5) -0.0018(5)
C23 0.0209(6) 0.0240(6) 0.0180(5) 0.0009(5) 0.0008(5) -0.0014(5)
C24 0.0213(6) 0.0195(6) 0.0227(6) 0.0036(5) 0.0000(5) -0.0029(5)
O2 0.0226(4) 0.0213(4) 0.0250(4) -0.0006(4) -0.0041(4) -0.0003(4)
C25 0.0219(6) 0.0227(7) 0.0244(6) -0.0006(5) -0.0030(5) -0.0015(5)
C26 0.0228(6) 0.0204(7) 0.0227(6) 0.0026(5) -0.0001(5) -0.0020(5)
O3 0.0244(5) 0.0293(5) 0.0252(4) -0.0026(4) -0.0030(4) 0.0018(4)
C27 0.0216(6) 0.0210(6) 0.0246(6) 0.0024(5) -0.0038(5) 0.0043(5)
C28 0.0203(6) 0.0232(7) 0.0318(7) -0.0013(5) -0.0016(5) 0.0013(5)
C29 0.0228(6) 0.0323(8) 0.0327(7) -0.0051(6) 0.0026(5) 0.0036(6)
C30 0.0293(7) 0.0270(7) 0.0354(7) -0.0095(6) -0.0042(6) 0.0078(6)
C31 0.0270(7) 0.0188(6) 0.0376(7) -0.0027(6) -0.0078(6) 0.0019(5)
C32 0.0235(7) 0.0204(7) 0.0306(7) 0.0042(5) -0.0016(5) 0.0023(5)

loop_
_atom_type_symbol
_atom_type_description
_atom_type_scat_dispersion_real
_atom_type_scat_dispersion_imag
_atom_type_scat_source
C C 0.0033 0.0016 'International Tables Vol C Tables 4.2.6.8 and 6.1.1.4'
H H 0.0000 0.0000 'International Tables Vol C Tables 4.2.6.8 and 6.1.1.4'
N N 0.0061 0.0033 'International Tables Vol C Tables 4.2.6.8 and 6.1.1.4'
O O 0.0106 0.0060 'International Tables Vol C Tables 4.2.6.8 and 6.1.1.4'

loop_
_geom_angle_atom_site_label_1
_geom_angle_atom_site_label_2
_geom_angle_atom_site_label_3
_geom_angle
C1 N1 C2 110.72(12)
C1 N1 C3 114.79(11)
C2 N1 C3 112.21(11)
C1 N1 H1 103.7(10)
C2 N1 H1 104.5(10)
C3 N1 H1 110.1(10)
N1 C1 H2 109.5
N1 C1 H3 109.5
H2 C1 H3 109.5
N1 C1 H4 109.5
H2 C1 H4 109.5
H3 C1 H4 109.5
N1 C2 H5 109.5
N1 C2 H6 109.5
H5 C2 H6 109.5
N1 C2 H7 109.5
H5 C2 H7 109.5
H6 C2 H7 109.5
N1 C3 C8 110.60(10)
N1 C3 C4 113.38(11)
C8 C3 C4 111.15(11)
N1 C3 H8 107.1
C8 C3 H8 107.1
C4 C3 H8 107.1
C3 C4 C5 109.27(12)
C3 C4 H9 109.8
C5 C4 H9 109.8
C3 C4 H10 109.8
C5 C4 H10 109.8
H9 C4 H10 108.3
C6 C5 C4 111.80(12)
C6 C5 H11 109.3
C4 C5 H11 109.3
C6 C5 H12 109.3
C4 C5 H12 109.3
H11 C5 H12 107.9
C5 C6 C7 111.46(12)
C5 C6 H13 109.3
C7 C6 H13 109.3
C5 C6 H14 109.3
C7 C6 H14 109.3
H13 C6 H14 108.0
C8 C7 C6 111.14(13)
C8 C7 H15 109.4
C6 C7 H15 109.4
C8 C7 H16 109.4
C6 C7 H16 109.4
H15 C7 H16 108.0
N2 C8 C3 109.08(10)
N2 C8 C7 113.58(11)
C3 C8 C7 109.30(11)
N2 C8 H17 108.2
C3 C8 H17 108.2
C7 C8 H17 108.2
C9 N2 C8 121.45(11)
C9 N2 O3 134.25(8)
C8 N2 O3 103.56(8)
C9 N2 O2 91.02(8)
C8 N2 O2 117.70(8)
O3 N2 O2 58.49(3)
C9 N2 H18 120.5(10)
C8 N2 H18 117.0(10)
O3 N2 H18 13.7(10)
O2 N2 H18 51.4(11)
O1 C9 N2 123.68(12)
O1 C9 N3 123.68(12)
N2 C9 N3 112.62(11)
C9 N3 C10 124.15(11)
C9 N3 O2 94.31(7)
C10 N3 O2 133.72(9)
C9 N3 H19 112.3(11)
C10 N3 H19 119.4(11)
O2 N3 H19 18.4(11)
C11 C10 N3 121.96(12)
C11 C10 C15 119.32(11)
N3 C10 C15 118.70(11)
C12 C11 C10 120.32(12)
C12 C11 H20 119.8
C10 C11 H20 119.8
C11 C12 C13 120.88(12)
C11 C12 H21 119.6
C13 C12 H21 119.6
C14 C13 C12 119.57(12)
C14 C13 H22 120.2
C12 C13 H22 120.2
C13 C14 C15 120.67(13)
C13 C14 H23 119.7
C15 C14 H23 119.7
C14 C15 C10 119.21(12)
C14 C15 C16 121.97(12)
C10 C15 C16 118.81(11)
C17 C16 C15 172.46(13)
C16 C17 C18 177.00(13)
C19 C18 C23 119.25(11)
C19 C18 C17 119.23(11)
C23 C18 C17 121.47(11)
C20 C19 C18 120.83(12)
C20 C19 H24 119.6
C18 C19 H24 119.6
C21 C20 C19 120.09(12)
C21 C20 H25 120.0
C19 C20 H25 120.0
C20 C21 C22 119.72(12)
C20 C21 H26 120.1
C22 C21 H26 120.1
C21 C22 C23 121.25(12)
C21 C22 H27 119.4
C23 C22 H27 119.4
C22 C23 C18 118.81(12)
C22 C23 C24 119.89(11)
C18 C23 C24 121.29(11)
O2 C24 C25 125.06(12)
O2 C24 C23 116.83(11)
C25 C24 C23 118.10(11)
C24 O2 H18 125.1(4)
C24 O2 N3 133.59(8)
H18 O2 N3 51.9(4)
C24 O2 N2 140.64(8)
H18 O2 N2 15.6(4)
N3 O2 N2 45.78(3)
C24 O2 H17 151.6
H18 O2 H17 39.0
N3 O2 H17 62.2
N2 O2 H17 26.6
C24 C25 C26 124.81(11)
C24 C25 H28 117.6
C26 C25 H28 117.6
O3 C26 C25 126.92(12)
O3 C26 C27 117.72(11)
C25 C26 C27 115.32(11)
C26 O3 N2 142.83(8)
C26 O3 H17 141.1
N2 O3 H17 21.7
C28 C27 C32 119.10(12)
C28 C27 C26 119.51(12)
C32 C27 C26 121.36(11)
C29 C28 C27 120.11(12)
C29 C28 H29 119.9
C27 C28 H29 119.9
C30 C29 C28 120.20(13)
C30 C29 H30 119.9
C28 C29 H30 119.9
C29 C30 C31 120.09(13)
C29 C30 H31 120.0
C31 C30 H31 120.0
C32 C31 C30 119.49(13)
C32 C31 H32 120.3
C30 C31 H32 120.3
C31 C32 C27 120.91(12)
C31 C32 H33 119.5
C27 C32 H33 119.5

loop_
_geom_bond_atom_site_label_1
_geom_bond_atom_site_label_2
_geom_bond_distance
N1 C1 1.4912(18)
N1 C2 1.4932(18)
N1 C3 1.5144(17)
N1 H1 0.966(17)
C1 H2 0.9800
C1 H3 0.9800
C1 H4 0.9800
C2 H5 0.9800
C2 H6 0.9800
C2 H7 0.9800
C3 C8 1.5251(19)
C3 C4 1.5291(18)
C3 H8 1.0000
C4 C5 1.531(2)
C4 H9 0.9900
C4 H10 0.9900
C5 C6 1.521(2)
C5 H11 0.9900
C5 H12 0.9900
C6 C7 1.532(2)
C6 H13 0.9900
C6 H14 0.9900
C7 C8 1.5274(19)
C7 H15 0.9900
C7 H16 0.9900
C8 N2 1.4526(16)
C8 H17 1.0000
N2 C9 1.3522(17)
N2 O3 2.9042(14)
N2 O2 2.9843(14)
N2 H18 0.872(17)
C9 O1 1.2281(15)
C9 N3 1.3943(16)
N3 C10 1.3983(16)
N3 O2 2.8861(14)
N3 H19 0.909(18)
C10 C11 1.3971(18)
C10 C15 1.4112(18)
C11 C12 1.3797(19)
C11 H20 0.9500
C12 C13 1.392(2)
C12 H21 0.9500
C13 C14 1.3814(19)
C13 H22 0.9500
C14 C15 1.4055(18)
C14 H23 0.9500
C15 C16 1.4320(17)
C16 C17 1.2054(18)
C17 C18 1.4343(17)
C18 C19 1.4005(18)
C18 C23 1.4124(18)
C19 C20 1.3857(19)
C19 H24 0.9500
C20 C21 1.385(2)
C20 H25 0.9500
C21 C22 1.3908(19)
C21 H26 0.9500
C22 C23 1.3950(18)
C22 H27 0.9500
C23 C24 1.5019(17)
C24 O2 1.2751(15)
C24 C25 1.3988(18)
O2 H18 2.533(16)
O2 H17 4.1614
C25 C26 1.4218(18)
C25 H28 0.9500
C26 O3 1.2577(15)
C26 C27 1.5050(18)
O3 H17 4.3905
C27 C28 1.3935(18)
C27 C32 1.3948(19)
C28 C29 1.3918(19)
C28 H29 0.9500
C29 C30 1.389(2)
C29 H30 0.9500
C30 C31 1.390(2)
C30 H31 0.9500
C31 C32 1.3890(19)
C31 H32 0.9500
C32 H33 0.9500

loop_
_geom_torsion_atom_site_label_1
_geom_torsion_atom_site_label_2
_geom_torsion_atom_site_label_3
_geom_torsion_atom_site_label_4
_geom_torsion
C1 N1 C3 C8 -63.06(14)
C2 N1 C3 C8 169.38(11)
C1 N1 C3 C4 62.57(15)
C2 N1 C3 C4 -64.99(15)
N1 C3 C4 C5 175.64(11)
C8 C3 C4 C5 -59.03(15)
C3 C4 C5 C6 55.89(17)
C4 C5 C6 C7 -54.36(17)
C5 C6 C7 C8 54.81(16)
N1 C3 C8 N2 -48.54(13)
C4 C3 C8 N2 -175.42(11)
N1 C3 C8 C7 -173.26(10)
C4 C3 C8 C7 59.86(14)
C6 C7 C8 N2 -179.06(11)
C6 C7 C8 C3 -57.01(15)
C3 C8 N2 C9 143.55(12)
C7 C8 N2 C9 -94.27(15)
C3 C8 N2 O3 -27.89(11)
C7 C8 N2 O3 94.29(11)
C3 C8 N2 O2 33.39(12)
C7 C8 N2 O2 155.57(9)
C8 N2 C9 O1 15.9(2)
O3 N2 C9 O1 -175.71(9)
O2 N2 C9 O1 139.71(12)
C8 N2 C9 N3 -162.40(11)
O3 N2 C9 N3 5.95(17)
O2 N2 C9 N3 -38.63(10)
O1 C9 N3 C10 14.7(2)
N2 C9 N3 C10 -166.95(11)
O1 C9 N3 O2 -138.01(11)
N2 C9 N3 O2 40.33(11)
C9 N3 C10 C11 34.65(18)
O2 N3 C10 C11 175.41(9)
C9 N3 C10 C15 -147.09(12)
O2 N3 C10 C15 -6.33(17)
N3 C10 C11 C12 178.47(12)
C15 C10 C11 C12 0.22(18)
C10 C11 C12 C13 -1.21(19)
C11 C12 C13 C14 0.8(2)
C12 C13 C14 C15 0.6(2)
C13 C14 C15 C10 -1.54(19)
C13 C14 C15 C16 178.19(12)
C11 C10 C15 C14 1.13(18)
N3 C10 C15 C14 -177.18(11)
C11 C10 C15 C16 -178.61(11)
N3 C10 C15 C16 3.09(17)
C14 C15 C16 C17 -179(100)
C10 C15 C16 C17 1.2(10)
C15 C16 C17 C18 -147(2)
C16 C17 C18 C19 -49(3)
C16 C17 C18 C23 128(3)
C23 C18 C19 C20 1.83(18)
C17 C18 C19 C20 179.23(11)
C18 C19 C20 C21 -0.31(19)
C19 C20 C21 C22 -1.72(19)
C20 C21 C22 C23 2.3(2)
C21 C22 C23 C18 -0.72(19)
C21 C22 C23 C24 178.03(11)
C19 C18 C23 C22 -1.30(18)
C17 C18 C23 C22 -178.64(11)
C19 C18 C23 C24 179.97(11)
C17 C18 C23 C24 2.63(18)
C22 C23 C24 O2 -135.38(12)
C18 C23 C24 O2 43.34(16)
C22 C23 C24 C25 43.81(17)
C18 C23 C24 C25 -137.47(13)
C25 C24 O2 H18 17.4(5)
C23 C24 O2 H18 -163.5(4)
C25 C24 O2 N3 85.59(15)
C23 C24 O2 N3 -95.28(13)
C25 C24 O2 N2 16.5(2)
C23 C24 O2 N2 -164.32(9)
C25 C24 O2 H17 -28.3
C23 C24 O2 H17 150.8
C9 N3 O2 C24 -146.48(12)
C10 N3 O2 C24 65.19(16)
C9 N3 O2 H18 -41.3(5)
C10 N3 O2 H18 170.4(5)
C9 N3 O2 N2 -22.19(7)
C10 N3 O2 N2 -170.53(13)
C9 N3 O2 H17 4.1
C10 N3 O2 H17 -144.3
C9 N2 O2 C24 132.16(13)
C8 N2 O2 C24 -101.07(14)
O3 N2 O2 C24 -11.71(12)
C9 N2 O2 H18 129.5(13)
C8 N2 O2 H18 -103.7(13)
O3 N2 O2 H18 -14.3(13)
C9 N2 O2 N3 22.86(7)
C8 N2 O2 N3 149.63(10)
O3 N2 O2 N3 -121.01(5)
C9 N2 O2 H17 -96.3
C8 N2 O2 H17 30.4
O3 N2 O2 H17 119.8
O2 C24 C25 C26 -8.8(2)
C23 C24 C25 C26 172.04(12)
C24 C25 C26 O3 2.6(2)
C24 C25 C26 C27 -174.84(12)
C25 C26 O3 N2 -3.3(2)
C27 C26 O3 N2 174.11(9)
C25 C26 O3 H17 32.2
C27 C26 O3 H17 -150.4
C9 N2 O3 C26 -50.51(19)
C8 N2 O3 C26 119.27(15)
O2 N2 O3 C26 4.88(13)
C9 N2 O3 H17 -150.4
C8 N2 O3 H17 19.3
O2 N2 O3 H17 -95.0
O3 C26 C27 C28 -51.86(17)
C25 C26 C27 C28 125.85(13)
O3 C26 C27 C32 130.00(13)
C25 C26 C27 C32 -52.29(16)
C32 C27 C28 C29 2.59(18)
C26 C27 C28 C29 -175.59(12)
C27 C28 C29 C30 -3.3(2)
C28 C29 C30 C31 1.2(2)
C29 C30 C31 C32 1.5(2)
C30 C31 C32 C27 -2.20(19)
C28 C27 C32 C31 0.14(18)
C26 C27 C32 C31 178.29(12)
